data_7705412
loop_
_publ_author_name
'Charles, R. Malcolm'
'Taylor, Natalie S.'
'Mercado, Angel A.'
'Frost, Connor E.'
'Yokley, Timothy W.'
'Eckenhoff, William T.'
'Schley, Nathan D.'
'DeYonker, Nathan J.'
'Brewster, Timothy P.'

_publ_section_title
;
 Systematic evaluation of the electronic effect of aluminum-containing
 ligands in iridium-aluminum and rhodium-aluminum bimetallic complexes.
;
_journal_issue 37
_journal_name_full 'Dalton transactions (Cambridge, England : 2003)'
_journal_page_first 13029
_journal_page_last 13043
_journal_paper_doi 10.1039/d0dt02472d
_journal_volume 49
_journal_year 2020
_chemical_formula_moiety 'C43 H37 N O2 P2 Rh, N O3, C3 H3'
_chemical_formula_sum 'C46 H40 N2 O5 P2 Rh'
_chemical_formula_weight 865.65
_space_group_crystal_system monoclinic
_space_group_IT_number 15
_space_group_name_Hall '-C 2yc'
_space_group_name_H-M_alt 'C 1 2/c 1'
_atom_sites_solution_hydrogens geom
_atom_sites_solution_primary dual
_audit_creation_date 2019-05-23
_audit_creation_method
;
Olex2 1.2
(compiled 2018.05.29 svn.r3508 for OlexSys, GUI svn.r5506)
;
_audit_update_record
;
2020-07-02 deposited with the CCDC.	2020-09-04 downloaded from the CCDC.
;
_cell_angle_alpha 90
_cell_angle_beta 110.0310(10)
_cell_angle_gamma 90
_cell_formula_units_Z 8
_cell_length_a 23.44630(10)
_cell_length_b 16.82500(10)
_cell_length_c 21.39890(10)
_cell_measurement_reflns_used 32049
_cell_measurement_temperature 100.00(10)
_cell_measurement_theta_max 71.8390
_cell_measurement_theta_min 3.2880
_cell_volume 7930.87(9)
_computing_cell_refinement 'CrysAlisPro 1.171.38.46 (Rigaku OD, 2015)'
_computing_data_collection 'CrysAlisPro 1.171.38.46 (Rigaku OD, 2015)'
_computing_data_reduction 'CrysAlisPro 1.171.38.46 (Rigaku OD, 2015)'
_computing_molecular_graphics 'Olex2 (Dolomanov et al., 2009)'
_computing_publication_material 'Olex2 (Dolomanov et al., 2009)'
_computing_structure_refinement 'ShelXL (Sheldrick, 2015)'
_computing_structure_solution 'ShelXT (Sheldrick, 2015)'
_diffrn_ambient_environment N~2~
_diffrn_ambient_temperature 100.00(10)
_diffrn_detector 'CCD plate'
_diffrn_detector_area_resol_mean 8.1506
_diffrn_detector_type EosS2
_diffrn_measured_fraction_theta_full 1.000
_diffrn_measured_fraction_theta_max 0.994
_diffrn_measurement_details
;
List of Runs (angles in degrees, time in seconds):

  # Type    Start    End  Width  t~exp~   \w     \q     \k     \f   Frames
#--------------------------------------------------------------------------
  1  \w    -66.00  35.00   1.00    1.00    --  -36.45  19.00  60.00  101
  2  \w   -106.00 -18.00   1.00    1.00    --  -36.45 -38.00-120.00   88
  3  \w     23.00  90.00   1.00    1.00    --   36.45-125.00 150.00   67
  4  \w     20.00 104.00   1.00    1.00    --   36.45  57.00-150.00   84
  5  \w     23.00  90.00   1.00    1.00    --   36.45-125.00   0.00   67
  6  \w     40.00 126.00   1.00    2.83    --  108.65 -45.00-150.00   86
  7  \w     91.00 177.00   1.00    2.83    --  108.65  45.00   0.00   86
  8  \w    100.00 178.00   1.00    2.83    --  108.65 111.00   0.00   78
  9  \w     40.00 126.00   1.00    2.83    --  108.65 -45.00  60.00   86
 10  \w     39.00 109.00   1.00    2.83    --  108.65 -94.00  60.00   70
 11  \w     39.00 115.00   1.00    2.83    --  108.65-111.00  30.00   76
 12  \w     39.00 109.00   1.00    2.83    --  108.65 -94.00-120.00   70
 13  \w     70.00 178.00   1.00    2.83    --  108.65  15.00 120.00  108
 14  \w   -106.00 -18.00   1.00    1.00    --  -36.45 -38.00  90.00   88
 15  \w    -55.00  33.00   1.00    1.00    --  -36.45  38.00-150.00   88
 16  \w   -104.00 -10.00   1.00    1.00    --  -36.45 -77.00  60.00   94
 17  \w     82.00 176.00   1.00    2.83    --  108.65  77.00 150.00   94
 18  \w     87.00 178.00   1.00    2.83    --  108.65  30.00 -60.00   91
 19  \w     82.00 176.00   1.00    2.83    --  108.65  77.00-150.00   94
 20  \w     39.00 109.00   1.00    2.83    --  108.65 -94.00 150.00   70
 21  \w     91.00 177.00   1.00    2.83    --  108.65  45.00  30.00   86
 22  \w     70.00 178.00   1.00    2.83    --  108.65  15.00-120.00  108
 23  \w    -55.00  33.00   1.00    1.00    --  -36.45  38.00 120.00   88
 24  \w   -104.00 -20.00   1.00    1.00    --  -36.45 -57.00 -30.00   84
 25  \w    -53.00  31.00   1.00    1.00    --  -36.45  57.00 -90.00   84
 26  \w     82.00 176.00   1.00    2.83    --  108.65  77.00-120.00   94
 27  \w     87.00 178.00   1.00    2.83    --  108.65  30.00 150.00   91
 28  \w     82.00 120.00   1.00    2.83    --  108.65  77.00  30.00   38
 29  \w     91.00 177.00   1.00    2.83    --  108.65  45.00 -30.00   86
;
_diffrn_measurement_device 'four-circle diffractometer'
_diffrn_measurement_device_type 'SuperNova, Dual, Cu at zero, EosS2'
_diffrn_measurement_method '\w scans'
_diffrn_orient_matrix_type 'CrysAlisPro convention (1999,Acta A55,543-557)'
_diffrn_orient_matrix_UB_11 -0.0475586000
_diffrn_orient_matrix_UB_12 0.0372569000
_diffrn_orient_matrix_UB_13 0.0260857000
_diffrn_orient_matrix_UB_21 -0.0489393000
_diffrn_orient_matrix_UB_22 -0.0557360000
_diffrn_orient_matrix_UB_23 -0.0452855000
_diffrn_orient_matrix_UB_31 0.0153383000
_diffrn_orient_matrix_UB_32 -0.0623716000
_diffrn_orient_matrix_UB_33 0.0560214000
_diffrn_radiation_monochromator mirror
_diffrn_radiation_probe x-ray
_diffrn_radiation_type CuK\a
_diffrn_radiation_wavelength 1.54184
_diffrn_reflns_av_R_equivalents 0.0238
_diffrn_reflns_av_unetI/netI 0.0142
_diffrn_reflns_Laue_measured_fraction_full 1.000
_diffrn_reflns_Laue_measured_fraction_max 0.994
_diffrn_reflns_limit_h_max 28
_diffrn_reflns_limit_h_min -28
_diffrn_reflns_limit_k_max 20
_diffrn_reflns_limit_k_min -20
_diffrn_reflns_limit_l_max 25
_diffrn_reflns_limit_l_min -25
_diffrn_reflns_number 46102
_diffrn_reflns_point_group_measured_fraction_full 1.000
_diffrn_reflns_point_group_measured_fraction_max 0.994
_diffrn_reflns_theta_full 67.684
_diffrn_reflns_theta_max 72.263
_diffrn_reflns_theta_min 3.305
_diffrn_source 'micro-focus sealed X-ray tube'
_diffrn_source_type 'SuperNova (Cu) X-ray Source'
_exptl_absorpt_coefficient_mu 4.649
_exptl_absorpt_correction_T_max 1.000
_exptl_absorpt_correction_T_min 0.321
_exptl_absorpt_correction_type gaussian
_exptl_absorpt_process_details
;
CrysAlisPro 1.171.38.46 (Rigaku Oxford Diffraction, 2015)
Numerical absorption correction based on gaussian integration over
			a multifaceted crystal model
Empirical absorption correction using spherical harmonics,
 implemented in SCALE3 ABSPACK scaling algorithm.
;
_exptl_crystal_colour yellow
_exptl_crystal_colour_primary yellow
_exptl_crystal_density_diffrn 1.450
_exptl_crystal_description prism
_exptl_crystal_F_000 3560
_exptl_crystal_size_max 0.327
_exptl_crystal_size_mid 0.125
_exptl_crystal_size_min 0.095
_refine_diff_density_max 0.781
_refine_diff_density_min -0.381
_refine_diff_density_rms 0.059
_refine_ls_extinction_method none
_refine_ls_goodness_of_fit_ref 1.187
_refine_ls_hydrogen_treatment constr
_refine_ls_matrix_type full
_refine_ls_number_parameters 506
_refine_ls_number_reflns 7785
_refine_ls_number_restraints 0
_refine_ls_restrained_S_all 1.187
_refine_ls_R_factor_all 0.0294
_refine_ls_R_factor_gt 0.0293
_refine_ls_shift/su_max 0.004
_refine_ls_shift/su_mean 0.000
_refine_ls_structure_factor_coef Fsqd
_refine_ls_weighting_details 'w=1/[\s^2^(Fo^2^)+(0.0155P)^2^+24.9752P] where P=(Fo^2^+2Fc^2^)/3'
_refine_ls_weighting_scheme calc
_refine_ls_wR_factor_gt 0.0668
_refine_ls_wR_factor_ref 0.0669
_reflns_Friedel_coverage 0.000
_reflns_number_gt 7755
_reflns_number_total 7785
_reflns_threshold_expression 'I > 2\s(I)'
_cod_data_source_file d0dt02472d2.cif
_cod_data_source_block tj-17
_cod_depositor_comments 'Adding full bibliography for 7705406--7705412.cif.'
_cod_original_cell_volume 7930.87(8)
_cod_database_code 7705412
_shelx_shelxl_version_number 2018/1
_chemical_oxdiff_formula C46H39N2O5P2Rh
_shelx_space_group_comment
;
The symmetry employed for this shelxl refinement is uniquely defined
by the following loop, which should always be used as a source of
symmetry information in preference to the above space-group names.
They are only intended as comments.
;
_reflns_odcompleteness_completeness 99.99
_reflns_odcompleteness_iscentric 1
_reflns_odcompleteness_theta 66.49
_olex2_refinement_description
;
1. Fixed Uiso
 At 1.2 times of:
  All C(H) groups, All C(H,H) groups
 At 1.5 times of:
  All O(H) groups
2.a Secondary CH2 refined with riding coordinates:
 C7(H7A,H7B)
2.b Aromatic/amide H refined with riding coordinates:
 C2(H2A), C3(H3), C4(H4), C6(H6), C9(H9), C10(H10), C11(H11), C12(H12),
 C13(H13), C15(H15), C16(H16), C17(H17), C18(H18), C19(H19), C21(H21), C22(H22),
  C23(H23), C24(H24), C25(H25), C27(H27), C28(H28), C29(H29), C30(H30),
 C31(H31), C33(H33), C34(H34), C35(H35), C36(H36), C37(H37), C39(H39), C40(H40),
  C41(H41), C42(H42), C43(H43), C44(H44), C45(H45), C46(H46)
2.c Idealised tetrahedral OH refined as rotating group:
 O2(H2)
;
_olex2_date_sample_data_collection 2019-05-22
_olex2_exptl_crystal_mounting_method 'mounted in a polyimide loop'
_olex2_submission_special_instructions 'No special instructions were received'
_oxdiff_exptl_absorpt_empirical_details
;
Empirical correction (ABSPACK) includes:
- Absorption correction using spherical harmonics
- Frame scaling
;
_oxdiff_exptl_absorpt_empirical_full_max 1.151
_oxdiff_exptl_absorpt_empirical_full_min 0.875

loop_
_space_group_symop_operation_xyz
'x, y, z'
'-x, y, -z+1/2'
'x+1/2, y+1/2, z'
'-x+1/2, y+1/2, -z+1/2'
'-x, -y, -z'
'x, -y, z-1/2'
'-x+1/2, -y+1/2, -z'
'x+1/2, -y+1/2, z-1/2'

loop_
_atom_site_label
_atom_site_type_symbol
_atom_site_fract_x
_atom_site_fract_y
_atom_site_fract_z
_atom_site_U_iso_or_equiv
_atom_site_adp_type
_atom_site_occupancy
_atom_site_site_symmetry_order
_atom_site_calc_flag
_atom_site_refinement_flags_posn
_atom_site_refinement_flags_adp
_atom_site_refinement_flags_occupancy
_atom_site_disorder_assembly
_atom_site_disorder_group
Rh1 Rh 0.75690(2) 0.59606(2) 0.36666(2) 0.01181(5) Uani 1 1 d . . . . .
P1 P 0.86108(2) 0.57708(3) 0.41214(3) 0.01306(11) Uani 1 1 d . . . . .
P2 P 0.65216(2) 0.58511(3) 0.33498(2) 0.01178(10) Uani 1 1 d . . . . .
O1 O 0.75780(8) 0.63889(13) 0.50196(8) 0.0353(5) Uani 1 1 d . . . . .
O2 O 0.71409(12) 0.33841(14) 0.19574(12) 0.0535(6) Uani 1 1 d . . . . .
H2 H 0.737235 0.323419 0.232033 0.080 Uiso 1 1 calc GR . . . .
N1 N 0.75700(8) 0.56716(11) 0.27135(9) 0.0152(4) Uani 1 1 d . . . . .
C1 C 0.75768(10) 0.62271(15) 0.44980(11) 0.0222(5) Uani 1 1 d . . . . .
C2 C 0.76456(10) 0.62483(15) 0.23117(11) 0.0214(5) Uani 1 1 d . . . . .
H2A H 0.769596 0.677024 0.246399 0.026 Uiso 1 1 calc R . . . .
C3 C 0.76507(11) 0.60871(18) 0.16788(12) 0.0302(6) Uani 1 1 d . . . . .
H3 H 0.769978 0.649451 0.140790 0.036 Uiso 1 1 calc R . . . .
C4 C 0.75818(12) 0.5314(2) 0.14588(12) 0.0346(7) Uani 1 1 d . . . . .
H4 H 0.758573 0.519416 0.103611 0.042 Uiso 1 1 calc R . . . .
C5 C 0.75068(11) 0.47154(17) 0.18656(13) 0.0307(6) Uani 1 1 d . . . . .
C6 C 0.75009(10) 0.49220(15) 0.24925(12) 0.0211(5) Uani 1 1 d . . . . .
H6 H 0.744678 0.452389 0.276846 0.025 Uiso 1 1 calc R . . . .
C7 C 0.74588(16) 0.3864(2) 0.16520(18) 0.0498(9) Uani 1 1 d . . . . .
H7A H 0.725705 0.383875 0.117380 0.060 Uiso 1 1 calc R . . . .
H7B H 0.786458 0.365001 0.175183 0.060 Uiso 1 1 calc R . . . .
C8 C 0.90773(10) 0.66509(13) 0.44118(10) 0.0161(4) Uani 1 1 d . . . . .
C9 C 0.87936(11) 0.73889(14) 0.43301(11) 0.0207(5) Uani 1 1 d . . . . .
H9 H 0.837239 0.742096 0.415802 0.025 Uiso 1 1 calc R . . . .
C10 C 0.91384(12) 0.80789(15) 0.45051(13) 0.0277(5) Uani 1 1 d . . . . .
H10 H 0.894696 0.857141 0.444338 0.033 Uiso 1 1 calc R . . . .
C11 C 0.97638(12) 0.80359(16) 0.47701(13) 0.0289(6) Uani 1 1 d . . . . .
H11 H 0.999168 0.849899 0.489111 0.035 Uiso 1 1 calc R . . . .
C12 C 1.00530(11) 0.73046(16) 0.48563(12) 0.0255(5) Uani 1 1 d . . . . .
H12 H 1.047390 0.727687 0.503970 0.031 Uiso 1 1 calc R . . . .
C13 C 0.97142(10) 0.66155(15) 0.46688(11) 0.0203(5) Uani 1 1 d . . . . .
H13 H 0.990931 0.612671 0.471326 0.024 Uiso 1 1 calc R . . . .
C14 C 0.87526(10) 0.50717(14) 0.48089(11) 0.0182(4) Uani 1 1 d . . . . .
C15 C 0.92451(10) 0.51223(15) 0.54028(11) 0.0201(5) Uani 1 1 d . . . . .
H15 H 0.953192 0.552315 0.546144 0.024 Uiso 1 1 calc R . . . .
C16 C 0.93055(11) 0.45726(17) 0.59053(12) 0.0274(6) Uani 1 1 d . . . . .
H16 H 0.963053 0.461231 0.630291 0.033 Uiso 1 1 calc R . . . .
C17 C 0.88867(13) 0.39658(17) 0.58207(13) 0.0325(6) Uani 1 1 d . . . . .
H17 H 0.893125 0.360035 0.616022 0.039 Uiso 1 1 calc R . . . .
C18 C 0.83995(14) 0.39033(17) 0.52277(14) 0.0350(6) Uani 1 1 d . . . . .
H18 H 0.812065 0.349191 0.516613 0.042 Uiso 1 1 calc R . . . .
C19 C 0.83325(12) 0.44582(16) 0.47293(13) 0.0299(6) Uani 1 1 d . . . . .
H19 H 0.800267 0.442155 0.433572 0.036 Uiso 1 1 calc R . . . .
C20 C 0.89359(9) 0.53089(13) 0.35495(11) 0.0154(4) Uani 1 1 d . . . . .
C21 C 0.89615(10) 0.44871(14) 0.34860(12) 0.0211(5) Uani 1 1 d . . . . .
H21 H 0.887052 0.415389 0.378576 0.025 Uiso 1 1 calc R . . . .
C22 C 0.91249(10) 0.41666(15) 0.29690(13) 0.0259(5) Uani 1 1 d . . . . .
H22 H 0.913733 0.361817 0.292129 0.031 Uiso 1 1 calc R . . . .
C23 C 0.92681(10) 0.46599(16) 0.25285(12) 0.0260(5) Uani 1 1 d . . . . .
H23 H 0.937661 0.444254 0.218556 0.031 Uiso 1 1 calc R . . . .
C24 C 0.92508(10) 0.54750(16) 0.25957(12) 0.0231(5) Uani 1 1 d . . . . .
H24 H 0.935444 0.580620 0.230347 0.028 Uiso 1 1 calc R . . . .
C25 C 0.90781(10) 0.57986(14) 0.31006(11) 0.0176(4) Uani 1 1 d . . . . .
H25 H 0.905744 0.634758 0.313879 0.021 Uiso 1 1 calc R . . . .
C26 C 0.60940(9) 0.55635(13) 0.24963(10) 0.0130(4) Uani 1 1 d . . . . .
C27 C 0.57259(10) 0.48940(13) 0.23187(11) 0.0168(4) Uani 1 1 d . . . . .
H27 H 0.569533 0.454856 0.264504 0.020 Uiso 1 1 calc R . . . .
C28 C 0.54034(10) 0.47424(14) 0.16517(11) 0.0196(5) Uani 1 1 d . . . . .
H28 H 0.515247 0.429891 0.153321 0.024 Uiso 1 1 calc R . . . .
C29 C 0.54542(10) 0.52487(14) 0.11630(11) 0.0195(5) Uani 1 1 d . . . . .
H29 H 0.523962 0.514244 0.071766 0.023 Uiso 1 1 calc R . . . .
C30 C 0.58248(10) 0.59143(13) 0.13371(11) 0.0171(4) Uani 1 1 d . . . . .
H30 H 0.585911 0.625332 0.100854 0.020 Uiso 1 1 calc R . . . .
C31 C 0.61438(9) 0.60735(13) 0.20013(10) 0.0142(4) Uani 1 1 d . . . . .
H31 H 0.639131 0.652022 0.211789 0.017 Uiso 1 1 calc R . . . .
C32 C 0.61096(9) 0.67144(12) 0.34753(10) 0.0132(4) Uani 1 1 d . . . . .
C33 C 0.64178(10) 0.74240(14) 0.37030(11) 0.0188(4) Uani 1 1 d . . . . .
H33 H 0.683486 0.745059 0.379503 0.023 Uiso 1 1 calc R . . . .
C34 C 0.61072(11) 0.80894(14) 0.37930(12) 0.0217(5) Uani 1 1 d . . . . .
H34 H 0.631580 0.855946 0.394970 0.026 Uiso 1 1 calc R . . . .
C35 C 0.54853(10) 0.80533(13) 0.36490(11) 0.0193(4) Uani 1 1 d . . . . .
H35 H 0.527588 0.850141 0.370552 0.023 Uiso 1 1 calc R . . . .
C36 C 0.51739(10) 0.73514(14) 0.34210(12) 0.0193(4) Uani 1 1 d . . . . .
H36 H 0.475676 0.732872 0.332907 0.023 Uiso 1 1 calc R . . . .
C37 C 0.54817(10) 0.66846(13) 0.33298(11) 0.0168(4) Uani 1 1 d . . . . .
H37 H 0.527066 0.621648 0.317173 0.020 Uiso 1 1 calc R . . . .
C38 C 0.64065(9) 0.50753(13) 0.38876(10) 0.0154(4) Uani 1 1 d . . . . .
C39 C 0.62021(10) 0.52497(15) 0.44107(11) 0.0219(5) Uani 1 1 d . . . . .
H39 H 0.605232 0.575359 0.444459 0.026 Uiso 1 1 calc R . . . .
C40 C 0.62210(12) 0.46731(17) 0.48829(13) 0.0296(6) Uani 1 1 d . . . . .
H40 H 0.608860 0.479553 0.523450 0.035 Uiso 1 1 calc R . . . .
C41 C 0.64361(12) 0.39166(17) 0.48327(13) 0.0302(6) Uani 1 1 d . . . . .
H41 H 0.644525 0.353109 0.514746 0.036 Uiso 1 1 calc R . . . .
C42 C 0.66376(11) 0.37379(15) 0.43099(13) 0.0268(5) Uani 1 1 d . . . . .
H42 H 0.678117 0.323088 0.427377 0.032 Uiso 1 1 calc R . . . .
C43 C 0.66254(11) 0.43125(14) 0.38421(12) 0.0211(5) Uani 1 1 d . . . . .
H43 H 0.676398 0.418999 0.349498 0.025 Uiso 1 1 calc R . . . .
O3 O 0.65508(13) 0.24203(14) 0.59662(14) 0.0720(9) Uani 1 1 d . . . . .
O4 O 0.68256(11) 0.21610(13) 0.70018(14) 0.0516(6) Uani 1 1 d . . . . .
O5 O 0.74412(11) 0.19253(14) 0.64876(13) 0.0516(6) Uani 1 1 d . . . . .
N2 N 0.69385(11) 0.21727(13) 0.64634(13) 0.0360(6) Uani 1 1 d . . . . .
C44 C 1.0633(2) 0.77336(19) 0.27726(18) 0.0646(12) Uani 1 1 d . . . . .
H44 H 1.105452 0.773355 0.294819 0.077 Uiso 1 1 calc R . . . .
C45 C 1.0296(2) 0.77363(19) 0.31855(17) 0.0613(12) Uani 1 1 d . . . . .
H45 H 1.049019 0.774170 0.364428 0.074 Uiso 1 1 calc R . . . .
C46 C 0.9669(3) 0.77310(18) 0.29217(17) 0.0633(13) Uani 1 1 d . . . . .
H46 H 0.944459 0.772560 0.320512 0.076 Uiso 1 1 calc R . . . .

loop_
_atom_site_aniso_label
_atom_site_aniso_U_11
_atom_site_aniso_U_22
_atom_site_aniso_U_33
_atom_site_aniso_U_23
_atom_site_aniso_U_13
_atom_site_aniso_U_12
Rh1 0.01049(8) 0.01648(8) 0.00812(8) -0.00080(5) 0.00274(6) 0.00107(6)
P1 0.0113(2) 0.0145(2) 0.0114(2) -0.00079(19) 0.00141(19) 0.00115(19)
P2 0.0115(2) 0.0147(2) 0.0094(2) -0.00023(19) 0.00393(19) 0.00056(19)
O1 0.0268(9) 0.0652(14) 0.0137(8) -0.0113(8) 0.0069(7) -0.0019(9)
O2 0.0654(15) 0.0331(12) 0.0444(13) -0.0121(10) -0.0038(11) -0.0052(11)
N1 0.0092(8) 0.0232(9) 0.0115(8) -0.0009(7) 0.0011(7) 0.0045(7)
C1 0.0127(10) 0.0341(13) 0.0180(12) -0.0007(10) 0.0027(9) -0.0009(9)
C2 0.0160(10) 0.0304(13) 0.0187(11) 0.0060(9) 0.0071(9) 0.0062(9)
C3 0.0239(12) 0.0501(17) 0.0193(12) 0.0112(11) 0.0110(10) 0.0138(12)
C4 0.0246(13) 0.066(2) 0.0119(11) -0.0019(12) 0.0049(10) 0.0163(13)
C5 0.0191(12) 0.0413(16) 0.0263(13) -0.0157(12) 0.0010(10) 0.0073(11)
C6 0.0155(10) 0.0257(12) 0.0193(11) -0.0044(9) 0.0023(8) 0.0037(9)
C7 0.0491(19) 0.0464(19) 0.050(2) -0.0290(16) 0.0121(16) 0.0003(15)
C8 0.0169(10) 0.0187(11) 0.0116(10) -0.0033(8) 0.0032(8) -0.0006(8)
C9 0.0200(11) 0.0197(11) 0.0201(11) -0.0013(9) 0.0038(9) 0.0017(9)
C10 0.0354(14) 0.0155(11) 0.0290(13) -0.0044(10) 0.0068(11) 0.0006(10)
C11 0.0334(14) 0.0256(13) 0.0241(13) -0.0089(10) 0.0053(11) -0.0123(11)
C12 0.0205(11) 0.0336(14) 0.0198(12) -0.0061(10) 0.0037(9) -0.0077(10)
C13 0.0171(11) 0.0243(12) 0.0181(11) -0.0037(9) 0.0043(9) -0.0002(9)
C14 0.0195(11) 0.0196(11) 0.0137(10) 0.0014(8) 0.0032(9) 0.0044(9)
C15 0.0162(10) 0.0281(12) 0.0148(11) -0.0030(9) 0.0036(8) 0.0071(9)
C16 0.0230(12) 0.0426(15) 0.0138(11) 0.0051(10) 0.0026(9) 0.0145(11)
C17 0.0421(15) 0.0334(14) 0.0216(13) 0.0137(11) 0.0104(11) 0.0144(12)
C18 0.0442(16) 0.0282(14) 0.0280(14) 0.0106(11) 0.0064(12) -0.0051(12)
C19 0.0311(13) 0.0300(14) 0.0205(12) 0.0065(10) -0.0014(10) -0.0065(11)
C20 0.0085(9) 0.0186(11) 0.0152(10) -0.0040(8) -0.0008(8) 0.0022(8)
C21 0.0148(10) 0.0193(11) 0.0263(12) -0.0034(9) 0.0031(9) 0.0020(9)
C22 0.0173(11) 0.0198(12) 0.0366(14) -0.0131(10) 0.0039(10) 0.0026(9)
C23 0.0140(10) 0.0372(14) 0.0252(12) -0.0148(11) 0.0048(9) 0.0029(10)
C24 0.0169(11) 0.0339(14) 0.0187(11) -0.0052(10) 0.0062(9) 0.0007(10)
C25 0.0152(10) 0.0187(11) 0.0175(11) -0.0039(9) 0.0036(8) 0.0018(8)
C26 0.0108(9) 0.0165(10) 0.0121(10) -0.0007(8) 0.0044(8) 0.0026(8)
C27 0.0181(10) 0.0170(11) 0.0158(10) 0.0017(8) 0.0066(8) 0.0003(8)
C28 0.0199(11) 0.0176(11) 0.0203(11) -0.0047(9) 0.0055(9) -0.0043(9)
C29 0.0191(11) 0.0256(12) 0.0126(10) -0.0043(9) 0.0041(8) 0.0007(9)
C30 0.0171(10) 0.0220(11) 0.0137(10) 0.0019(8) 0.0072(8) 0.0015(9)
C31 0.0115(9) 0.0160(10) 0.0158(10) -0.0006(8) 0.0059(8) 0.0010(8)
C32 0.0159(10) 0.0148(10) 0.0102(9) 0.0008(8) 0.0059(8) 0.0006(8)
C33 0.0146(10) 0.0199(11) 0.0212(11) -0.0014(9) 0.0051(8) -0.0030(9)
C34 0.0219(11) 0.0154(11) 0.0245(12) -0.0052(9) 0.0034(9) -0.0031(9)
C35 0.0221(11) 0.0159(11) 0.0191(11) -0.0019(9) 0.0062(9) 0.0043(9)
C36 0.0145(10) 0.0188(11) 0.0248(12) -0.0004(9) 0.0071(9) 0.0018(9)
C37 0.0140(10) 0.0144(10) 0.0213(11) -0.0026(8) 0.0052(8) -0.0018(8)
C38 0.0138(10) 0.0194(11) 0.0124(10) 0.0033(8) 0.0037(8) 0.0013(8)
C39 0.0217(11) 0.0279(13) 0.0186(11) 0.0050(9) 0.0101(9) 0.0059(9)
C40 0.0321(13) 0.0395(15) 0.0224(13) 0.0131(11) 0.0162(11) 0.0090(11)
C41 0.0302(13) 0.0354(14) 0.0267(13) 0.0192(11) 0.0118(11) 0.0055(11)
C42 0.0284(13) 0.0228(12) 0.0294(13) 0.0097(10) 0.0104(11) 0.0062(10)
C43 0.0234(11) 0.0224(12) 0.0197(11) 0.0035(9) 0.0103(9) 0.0035(9)
O3 0.0776(18) 0.0285(12) 0.0671(17) 0.0040(11) -0.0304(14) 0.0041(12)
O4 0.0608(15) 0.0268(11) 0.0800(18) 0.0017(11) 0.0407(14) -0.0029(10)
O5 0.0479(13) 0.0405(12) 0.0713(16) -0.0128(11) 0.0268(12) 0.0123(10)
N2 0.0411(14) 0.0144(10) 0.0417(14) -0.0037(9) 0.0004(11) -0.0032(9)
C44 0.132(4) 0.0225(15) 0.0420(19) 0.0069(14) 0.033(2) 0.0260(19)
C45 0.132(4) 0.0218(15) 0.0312(17) 0.0012(13) 0.029(2) 0.009(2)
C46 0.146(4) 0.0172(14) 0.0374(18) -0.0073(13) 0.046(2) -0.019(2)

loop_
_atom_type_symbol
_atom_type_description
_atom_type_scat_dispersion_real
_atom_type_scat_dispersion_imag
_atom_type_scat_source
C C 0.0181 0.0091 'International Tables Vol C Tables 4.2.6.8 and 6.1.1.4'
H H 0.0000 0.0000 'International Tables Vol C Tables 4.2.6.8 and 6.1.1.4'
N N 0.0311 0.0180 'International Tables Vol C Tables 4.2.6.8 and 6.1.1.4'
O O 0.0492 0.0322 'International Tables Vol C Tables 4.2.6.8 and 6.1.1.4'
P P 0.2955 0.4335 'International Tables Vol C Tables 4.2.6.8 and 6.1.1.4'
Rh Rh 0.0927 3.6045 'International Tables Vol C Tables 4.2.6.8 and 6.1.1.4'

loop_
_exptl_crystal_face_index_h
_exptl_crystal_face_index_k
_exptl_crystal_face_index_l
_exptl_crystal_face_perp_dist
0 0 13 0.0506
0 0 -13 0.0506
13 1 -11 0.0474
-13 -1 11 0.0474
8 -8 -9 0.1107
-8 8 9 0.1107
8 8 -7 0.1233
-8 -8 7 0.1233
-14 0 0 0.0417
15 0 -4 0.0512

loop_
_geom_angle_atom_site_label_1
_geom_angle_atom_site_label_2
_geom_angle_atom_site_label_3
_geom_angle
_geom_angle_site_symmetry_1
_geom_angle_site_symmetry_3
_geom_angle_publ_flag
P2 Rh1 P1 165.49(2) . . ?
N1 Rh1 P1 91.39(5) . . ?
N1 Rh1 P2 92.93(5) . . ?
C1 Rh1 P1 88.13(7) . . ?
C1 Rh1 P2 87.74(7) . . ?
C1 Rh1 N1 179.01(10) . . ?
C8 P1 Rh1 117.03(7) . . ?
C8 P1 C14 109.11(10) . . ?
C8 P1 C20 103.63(10) . . ?
C14 P1 Rh1 107.58(7) . . ?
C20 P1 Rh1 113.53(7) . . ?
C20 P1 C14 105.32(10) . . ?
C26 P2 Rh1 118.54(7) . . ?
C32 P2 Rh1 117.19(7) . . ?
C32 P2 C26 102.88(9) . . ?
C32 P2 C38 106.18(10) . . ?
C38 P2 Rh1 104.09(7) . . ?
C38 P2 C26 107.07(10) . . ?
C7 O2 H2 109.5 . . ?
C2 N1 Rh1 119.84(16) . . ?
C6 N1 Rh1 121.48(16) . . ?
C6 N1 C2 118.7(2) . . ?
O1 C1 Rh1 179.4(2) . . ?
N1 C2 H2A 119.0 . . ?
N1 C2 C3 122.0(2) . . ?
C3 C2 H2A 119.0 . . ?
C2 C3 H3 120.6 . . ?
C4 C3 C2 118.8(3) . . ?
C4 C3 H3 120.6 . . ?
C3 C4 H4 120.0 . . ?
C3 C4 C5 120.0(2) . . ?
C5 C4 H4 120.0 . . ?
C4 C5 C6 118.1(3) . . ?
C4 C5 C7 121.2(3) . . ?
C6 C5 C7 120.6(3) . . ?
N1 C6 C5 122.5(2) . . ?
N1 C6 H6 118.8 . . ?
C5 C6 H6 118.8 . . ?
O2 C7 C5 113.9(3) . . ?
O2 C7 H7A 108.8 . . ?
O2 C7 H7B 108.8 . . ?
C5 C7 H7A 108.8 . . ?
C5 C7 H7B 108.8 . . ?
H7A C7 H7B 107.7 . . ?
C9 C8 P1 118.56(17) . . ?
C9 C8 C13 119.0(2) . . ?
C13 C8 P1 122.23(17) . . ?
C8 C9 H9 119.9 . . ?
C10 C9 C8 120.2(2) . . ?
C10 C9 H9 119.9 . . ?
C9 C10 H10 119.9 . . ?
C11 C10 C9 120.3(2) . . ?
C11 C10 H10 119.9 . . ?
C10 C11 H11 119.9 . . ?
C10 C11 C12 120.2(2) . . ?
C12 C11 H11 119.9 . . ?
C11 C12 H12 120.0 . . ?
C13 C12 C11 119.9(2) . . ?
C13 C12 H12 120.0 . . ?
C8 C13 H13 119.8 . . ?
C12 C13 C8 120.3(2) . . ?
C12 C13 H13 119.8 . . ?
C15 C14 P1 124.08(18) . . ?
C19 C14 P1 116.90(17) . . ?
C19 C14 C15 119.0(2) . . ?
C14 C15 H15 120.1 . . ?
C16 C15 C14 119.8(2) . . ?
C16 C15 H15 120.1 . . ?
C15 C16 H16 119.7 . . ?
C17 C16 C15 120.7(2) . . ?
C17 C16 H16 119.7 . . ?
C16 C17 H17 120.0 . . ?
C16 C17 C18 120.0(2) . . ?
C18 C17 H17 120.0 . . ?
C17 C18 H18 120.2 . . ?
C19 C18 C17 119.5(3) . . ?
C19 C18 H18 120.2 . . ?
C14 C19 H19 119.5 . . ?
C18 C19 C14 121.0(2) . . ?
C18 C19 H19 119.5 . . ?
C21 C20 P1 122.06(18) . . ?
C25 C20 P1 117.76(16) . . ?
C25 C20 C21 119.5(2) . . ?
C20 C21 H21 120.2 . . ?
C20 C21 C22 119.5(2) . . ?
C22 C21 H21 120.2 . . ?
C21 C22 H22 119.8 . . ?
C23 C22 C21 120.4(2) . . ?
C23 C22 H22 119.8 . . ?
C22 C23 H23 119.9 . . ?
C24 C23 C22 120.2(2) . . ?
C24 C23 H23 119.9 . . ?
C23 C24 H24 120.1 . . ?
C23 C24 C25 119.8(2) . . ?
C25 C24 H24 120.1 . . ?
C20 C25 H25 119.7 . . ?
C24 C25 C20 120.5(2) . . ?
C24 C25 H25 119.7 . . ?
C27 C26 P2 124.46(16) . . ?
C27 C26 C31 119.67(19) . . ?
C31 C26 P2 115.86(16) . . ?
C26 C27 H27 120.1 . . ?
C26 C27 C28 119.8(2) . . ?
C28 C27 H27 120.1 . . ?
C27 C28 H28 119.8 . . ?
C29 C28 C27 120.3(2) . . ?
C29 C28 H28 119.8 . . ?
C28 C29 H29 119.9 . . ?
C28 C29 C30 120.1(2) . . ?
C30 C29 H29 119.9 . . ?
C29 C30 H30 120.0 . . ?
C31 C30 C29 119.9(2) . . ?
C31 C30 H30 120.0 . . ?
C26 C31 H31 119.9 . . ?
C30 C31 C26 120.1(2) . . ?
C30 C31 H31 119.9 . . ?
C33 C32 P2 119.91(16) . . ?
C33 C32 C37 119.3(2) . . ?
C37 C32 P2 120.79(16) . . ?
C32 C33 H33 119.8 . . ?
C34 C33 C32 120.4(2) . . ?
C34 C33 H33 119.8 . . ?
C33 C34 H34 120.1 . . ?
C33 C34 C35 119.9(2) . . ?
C35 C34 H34 120.1 . . ?
C34 C35 H35 119.9 . . ?
C34 C35 C36 120.2(2) . . ?
C36 C35 H35 119.9 . . ?
C35 C36 H36 119.9 . . ?
C37 C36 C35 120.2(2) . . ?
C37 C36 H36 119.9 . . ?
C32 C37 H37 120.0 . . ?
C36 C37 C32 120.0(2) . . ?
C36 C37 H37 120.0 . . ?
C39 C38 P2 121.59(18) . . ?
C39 C38 C43 119.0(2) . . ?
C43 C38 P2 118.47(16) . . ?
C38 C39 H39 119.9 . . ?
C40 C39 C38 120.2(2) . . ?
C40 C39 H39 119.9 . . ?
C39 C40 H40 119.8 . . ?
C41 C40 C39 120.4(2) . . ?
C41 C40 H40 119.8 . . ?
C40 C41 H41 120.2 . . ?
C40 C41 C42 119.6(2) . . ?
C42 C41 H41 120.2 . . ?
C41 C42 H42 119.9 . . ?
C43 C42 C41 120.2(2) . . ?
C43 C42 H42 119.9 . . ?
C38 C43 H43 119.8 . . ?
C42 C43 C38 120.5(2) . . ?
C42 C43 H43 119.7 . . ?
O3 N2 O4 118.4(3) . . ?
O3 N2 O5 124.8(3) . . ?
O5 N2 O4 116.8(3) . . ?
C45 C44 H44 120.4 . . ?
C45 C44 C46 119.1(4) . 2_755 ?
C46 C44 H44 120.4 2_755 . ?
C44 C45 H45 119.9 . . ?
C44 C45 C46 120.2(4) . . ?
C46 C45 H45 119.9 . . ?
C44 C46 H46 119.6 2_755 . ?
C45 C46 C44 120.7(4) . 2_755 ?
C45 C46 H46 119.6 . . ?

loop_
_geom_bond_atom_site_label_1
_geom_bond_atom_site_label_2
_geom_bond_distance
_geom_bond_site_symmetry_2
_geom_bond_publ_flag
Rh1 P1 2.3209(5) . ?
Rh1 P2 2.3203(5) . ?
Rh1 N1 2.0975(18) . ?
Rh1 C1 1.829(2) . ?
P1 C8 1.819(2) . ?
P1 C14 1.823(2) . ?
P1 C20 1.823(2) . ?
P2 C26 1.822(2) . ?
P2 C32 1.815(2) . ?
P2 C38 1.820(2) . ?
O1 C1 1.148(3) . ?
O2 H2 0.8200 . ?
O2 C7 1.403(4) . ?
N1 C2 1.348(3) . ?
N1 C6 1.337(3) . ?
C2 H2A 0.9300 . ?
C2 C3 1.385(3) . ?
C3 H3 0.9300 . ?
C3 C4 1.373(4) . ?
C4 H4 0.9300 . ?
C4 C5 1.382(4) . ?
C5 C6 1.390(3) . ?
C5 C7 1.497(4) . ?
C6 H6 0.9300 . ?
C7 H7A 0.9700 . ?
C7 H7B 0.9700 . ?
C8 C9 1.391(3) . ?
C8 C13 1.405(3) . ?
C9 H9 0.9300 . ?
C9 C10 1.391(3) . ?
C10 H10 0.9300 . ?
C10 C11 1.381(4) . ?
C11 H11 0.9300 . ?
C11 C12 1.386(4) . ?
C12 H12 0.9300 . ?
C12 C13 1.385(3) . ?
C13 H13 0.9300 . ?
C14 C15 1.397(3) . ?
C14 C19 1.396(3) . ?
C15 H15 0.9300 . ?
C15 C16 1.388(3) . ?
C16 H16 0.9300 . ?
C16 C17 1.385(4) . ?
C17 H17 0.9300 . ?
C17 C18 1.390(4) . ?
C18 H18 0.9300 . ?
C18 C19 1.385(4) . ?
C19 H19 0.9300 . ?
C20 C21 1.393(3) . ?
C20 C25 1.390(3) . ?
C21 H21 0.9300 . ?
C21 C22 1.397(3) . ?
C22 H22 0.9300 . ?
C22 C23 1.381(4) . ?
C23 H23 0.9300 . ?
C23 C24 1.381(4) . ?
C24 H24 0.9300 . ?
C24 C25 1.388(3) . ?
C25 H25 0.9300 . ?
C26 C27 1.391(3) . ?
C26 C31 1.399(3) . ?
C27 H27 0.9300 . ?
C27 C28 1.391(3) . ?
C28 H28 0.9300 . ?
C28 C29 1.385(3) . ?
C29 H29 0.9300 . ?
C29 C30 1.388(3) . ?
C30 H30 0.9300 . ?
C30 C31 1.387(3) . ?
C31 H31 0.9300 . ?
C32 C33 1.394(3) . ?
C32 C37 1.397(3) . ?
C33 H33 0.9300 . ?
C33 C34 1.384(3) . ?
C34 H34 0.9300 . ?
C34 C35 1.384(3) . ?
C35 H35 0.9300 . ?
C35 C36 1.386(3) . ?
C36 H36 0.9300 . ?
C36 C37 1.383(3) . ?
C37 H37 0.9300 . ?
C38 C39 1.392(3) . ?
C38 C43 1.398(3) . ?
C39 H39 0.9300 . ?
C39 C40 1.390(3) . ?
C40 H40 0.9300 . ?
C40 C41 1.387(4) . ?
C41 H41 0.9300 . ?
C41 C42 1.388(4) . ?
C42 H42 0.9300 . ?
C42 C43 1.385(3) . ?
C43 H43 0.9300 . ?
O3 N2 1.212(3) . ?
O4 N2 1.267(3) . ?
O5 N2 1.234(3) . ?
C44 H44 0.9300 . ?
C44 C45 1.372(6) . ?
C44 C46 1.410(5) 2_755 ?
C45 H45 0.9300 . ?
C45 C46 1.382(6) . ?
C46 H46 0.9300 . ?

loop_
_exptl_oxdiff_crystal_face_indexfrac_h
_exptl_oxdiff_crystal_face_indexfrac_k
_exptl_oxdiff_crystal_face_indexfrac_l
_exptl_oxdiff_crystal_face_x
_exptl_oxdiff_crystal_face_y
_exptl_oxdiff_crystal_face_z
-0.0001 0.0000 13.0000 0.3391 -0.5887 0.7283
0.0001 -0.0000 -13.0000 -0.3391 0.5887 -0.7283
13.0000 1.0000 -11.0000 -0.8679 -0.1938 -0.4792
-13.0000 -1.0000 11.0000 0.8679 0.1938 0.4792
8.0001 -8.0000 -9.0000 -0.9133 0.4619 0.1175
-8.0001 8.0000 9.0000 0.9133 -0.4619 -0.1175
8.0000 8.0000 -7.0000 -0.2650 -0.5204 -0.7684
-8.0000 -8.0000 7.0000 0.2650 0.5204 0.7684
-14.0000 -0.0000 -0.0000 0.6658 0.6852 -0.2147
15.0000 0.0000 -4.0000 -0.8177 -0.5529 0.0060
